data_4318699
loop_
_publ_author_name
'Richard D. Adams'
'Burjor Captain'
'Wei Fu'
'Mark D. Smith'

_publ_section_title
;
 High Nuclearity Ruthenium-Tin Clusters from the Reactions of
 Triphenylstannane with Pentaruthenium Carbonyl Carbido Cluster Complexes
;
_journal_name_full 'Inorganic Chemistry'
_journal_page_first 5593
_journal_page_last 5601
_journal_paper_doi 10.1021/ic0204169
_journal_volume 41
_journal_year 2002
_chemical_formula_sum 'C64 H42 O23 Ru10 Sn2'
_chemical_formula_weight 2427.06
_chemical_name_systematic
;
  ?
;
_space_group_IT_number 2
_symmetry_cell_setting triclinic
_symmetry_space_group_name_Hall '-P 1'
_symmetry_space_group_name_H-M 'P -1'
_atom_sites_solution_hydrogens geom
_atom_sites_solution_primary direct
_atom_sites_solution_secondary difmap
_audit_creation_method SHELXL-97
_cell_angle_alpha 70.876(2)
_cell_angle_beta 83.645(2)
_cell_angle_gamma 76.101(2)
_cell_formula_units_Z 2
_cell_length_a 9.7219(7)
_cell_length_b 17.0961(12)
_cell_length_c 23.3176(16)
_cell_measurement_reflns_used 5303
_cell_measurement_temperature 293(2)
_cell_measurement_theta_max 25.06
_cell_measurement_theta_min 2.21
_cell_volume 3552.3(4)
_computing_cell_refinement 'SAINT+ NT V6.02a (Bruker, 1998)'
_computing_data_collection 'SMART NT V5.619 (Bruker, 2000)'
_computing_data_reduction 'SAINT+ NT V6.02a'
_computing_molecular_graphics 'SHELXTL V5.1 (Sheldrick, 1997)'
_computing_publication_material 'SHELXTL V5.1'
_computing_structure_refinement 'SHELXL-97 (Sheldrick, 1997)'
_computing_structure_solution 'SHELXS-97 (Sheldrick, 1990)'
_diffrn_ambient_temperature 293(2)
_diffrn_measured_fraction_theta_full 0.995
_diffrn_measured_fraction_theta_max 0.995
_diffrn_measurement_device_type 'Bruker SMART APEX CCD diffractometer'
_diffrn_measurement_method 'omega scans'
_diffrn_radiation_monochromator graphite
_diffrn_radiation_source 'fine-focus sealed tube'
_diffrn_radiation_type MoK\a
_diffrn_radiation_wavelength 0.71073
_diffrn_reflns_av_R_equivalents 0.0731
_diffrn_reflns_av_sigmaI/netI 0.1770
_diffrn_reflns_limit_h_max 11
_diffrn_reflns_limit_h_min -11
_diffrn_reflns_limit_k_max 20
_diffrn_reflns_limit_k_min -16
_diffrn_reflns_limit_l_max 27
_diffrn_reflns_limit_l_min -26
_diffrn_reflns_number 22621
_diffrn_reflns_theta_full 25.09
_diffrn_reflns_theta_max 25.09
_diffrn_reflns_theta_min 1.81
_diffrn_standards_decay_% <1
_exptl_absorpt_coefficient_mu 2.822
_exptl_absorpt_correction_T_max 0.693
_exptl_absorpt_correction_T_min 0.559
_exptl_absorpt_correction_type SADABS
_exptl_absorpt_process_details '(SADABS, Bruker, 1997)'
_exptl_crystal_colour red
_exptl_crystal_density_diffrn 2.269
_exptl_crystal_density_method 'not measured'
_exptl_crystal_description plate
_exptl_crystal_F_000 2300
_refine_diff_density_max 1.080
_refine_diff_density_min -1.090
_refine_diff_density_rms 0.156
_refine_ls_extinction_method none
_refine_ls_goodness_of_fit_ref 1.003
_refine_ls_hydrogen_treatment mixed
_refine_ls_matrix_type full
_refine_ls_number_parameters 894
_refine_ls_number_reflns 12589
_refine_ls_number_restraints 0
_refine_ls_restrained_S_all 1.003
_refine_ls_R_factor_all 0.1129
_refine_ls_R_factor_gt 0.0496
_refine_ls_shift/su_max 0.001
_refine_ls_shift/su_mean 0.000
_refine_ls_structure_factor_coef Fsqd
_refine_ls_weighting_details
; calc
  [0.00000+1.00000exp(3.60(sin\q/\l)^2^)]/
    [\s^2^(Fo^2^)+0.0000+0.0000*P+(0.0143P)^2^+0.0000sin\q/\l]
  where P = 0.33333Fo^2^ + 0.66667Fc^2^
;
_refine_ls_weighting_scheme calc
_refine_ls_wR_factor_gt 0.0894
_refine_ls_wR_factor_ref 0.1105
_reflns_number_gt 6033
_reflns_number_total 12589
_reflns_threshold_expression >2sigma(I)
_cod_data_source_file ic0204169_7.cif
_cod_data_source_block ru5sndt
_cod_depositor_comments
;
The following automatic conversions were performed:

'_symmetry_cell_setting' value 'Triclinic' changed to 'triclinic'
according to the built-in table from CIF Core dictionary named
'cif_core.dic' version 2.4.1 from 2010-06-29.

Automatic conversion script
Id: cif_fix_values 1646 2011-03-28 12:23:43Z adriana 
;
_cod_database_code 4318699

loop_
_symmetry_equiv_pos_as_xyz
'x, y, z'
'-x, -y, -z'

loop_
_atom_site_label
_atom_site_type_symbol
_atom_site_fract_x
_atom_site_fract_y
_atom_site_fract_z
_atom_site_U_iso_or_equiv
_atom_site_adp_type
_atom_site_occupancy
_atom_site_symmetry_multiplicity
_atom_site_calc_flag
_atom_site_refinement_flags
_atom_site_disorder_assembly
_atom_site_disorder_group
Ru1 Ru 0.65030(9) 0.83757(6) 0.17811(5) 0.0332(2) Uani 1 1 d . . .
Ru2 Ru 0.86438(10) 0.70136(6) 0.23627(5) 0.0321(2) Uani 1 1 d . . .
Ru3 Ru 1.04285(10) 0.71709(6) 0.12814(5) 0.0347(3) Uani 1 1 d . . .
Ru4 Ru 0.82046(10) 0.86206(6) 0.06616(5) 0.0379(3) Uani 1 1 d . . .
Ru5 Ru 0.91994(9) 0.86150(6) 0.17493(5) 0.0321(2) Uani 1 1 d . . .
Ru6 Ru -0.01909(10) 0.31127(6) 0.28859(5) 0.0384(3) Uani 1 1 d . . .
Ru7 Ru 0.21768(11) 0.23505(7) 0.22963(5) 0.0424(3) Uani 1 1 d . . .
Ru8 Ru 0.30894(10) 0.10364(6) 0.33762(5) 0.0425(3) Uani 1 1 d . . .
Ru9 Ru 0.06157(11) 0.17690(7) 0.40179(5) 0.0427(3) Uani 1 1 d . . .
Ru10 Ru 0.01670(11) 0.14515(7) 0.29595(5) 0.0454(3) Uani 1 1 d . . .
Sn1 Sn 0.77252(8) 0.71055(5) 0.13316(4) 0.0361(2) Uani 1 1 d . . .
Sn2 Sn 0.24160(9) 0.26644(5) 0.33000(4) 0.0396(2) Uani 1 1 d . . .
O21 O 0.6567(10) 0.5968(6) 0.3018(4) 0.062(3) Uani 1 1 d . . .
O22 O 1.0538(10) 0.6093(7) 0.3422(5) 0.079(3) Uani 1 1 d . . .
O31 O 1.0811(11) 0.5559(6) 0.0974(5) 0.080(3) Uani 1 1 d . . .
O32 O 1.2844(9) 0.7654(6) 0.0401(5) 0.062(3) Uani 1 1 d . . .
O33 O 1.2513(10) 0.6416(7) 0.2287(4) 0.068(3) Uani 1 1 d . . .
O41 O 0.5985(11) 0.8523(7) -0.0098(5) 0.084(4) Uani 1 1 d . . .
O42 O 1.0255(10) 0.8797(7) -0.0423(4) 0.075(3) Uani 1 1 d . . .
O43 O 0.6961(10) 1.0503(7) 0.0404(5) 0.076(3) Uani 1 1 d . . .
O51 O 1.1365(10) 0.9297(6) 0.0783(4) 0.056(3) Uani 1 1 d . . .
O52 O 0.7877(10) 1.0469(6) 0.1644(5) 0.067(3) Uani 1 1 d . . .
O53 O 1.1260(10) 0.8290(7) 0.2742(5) 0.076(3) Uani 1 1 d . . .
O71 O 0.3118(15) 0.3932(8) 0.1540(6) 0.118(5) Uani 1 1 d . . .
O72 O 0.3126(18) 0.1656(10) 0.1253(6) 0.159(8) Uani 1 1 d . . .
O81 O 0.5176(11) 0.0757(7) 0.4321(5) 0.086(4) Uani 1 1 d . . .
O82 O 0.3342(11) -0.0868(7) 0.3683(7) 0.107(5) Uani 1 1 d . . .
O83 O 0.5383(10) 0.0996(6) 0.2401(5) 0.078(3) Uani 1 1 d . . .
O91 O 0.0909(11) 0.2825(8) 0.4774(5) 0.087(4) Uani 1 1 d . . .
O92 O 0.1882(11) 0.0172(7) 0.4974(5) 0.085(4) Uani 1 1 d . . .
O93 O -0.2471(11) 0.1826(7) 0.4423(6) 0.091(4) Uani 1 1 d . . .
O101 O 0.0186(11) -0.0205(6) 0.3986(5) 0.077(3) Uani 1 1 d . . .
O102 O 0.0951(13) 0.0415(8) 0.2088(6) 0.106(5) Uani 1 1 d . . .
O103 O -0.3047(11) 0.1791(7) 0.3056(6) 0.097(4) Uani 1 1 d . . .
C1 C 0.7802(12) 0.8100(7) 0.2503(6) 0.036(3) Uani 1 1 d . . .
C2 C 0.0072(13) 0.2565(8) 0.2195(6) 0.048(4) Uani 1 1 d . . .
C3 C 0.4661(13) 0.9215(11) 0.1189(7) 0.063(5) Uani 1 1 d . . .
H3 H 0.4656 0.9494 0.0773 0.076 Uiso 1 1 calc R . .
C4 C 0.4445(13) 0.8369(13) 0.1420(9) 0.079(6) Uani 1 1 d . . .
H4 H 0.4299 0.8087 0.1159 0.095 Uiso 1 1 calc R . .
C5 C 0.4460(12) 0.7961(9) 0.2073(10) 0.070(5) Uani 1 1 d . . .
H5 H 0.4335 0.7408 0.2242 0.084 Uiso 1 1 calc R . .
C6 C 0.4664(13) 0.8417(10) 0.2432(7) 0.051(4) Uani 1 1 d . . .
H6 H 0.4658 0.8169 0.2851 0.061 Uiso 1 1 calc R . .
C7 C 0.4873(13) 0.9213(11) 0.2195(8) 0.064(5) Uani 1 1 d . . .
H7 H 0.5021 0.9495 0.2455 0.077 Uiso 1 1 calc R . .
C8 C 0.4875(13) 0.9617(9) 0.1586(8) 0.057(4) Uani 1 1 d . . .
H8 H 0.5021 1.0167 0.1436 0.068 Uiso 1 1 calc R . .
C11 C 0.7446(12) 0.8295(8) 0.3082(6) 0.042(3) Uani 1 1 d . . .
C12 C 0.7017(15) 0.7709(10) 0.3593(6) 0.059(4) Uani 1 1 d . . .
H12 H 0.6939 0.7190 0.3567 0.071 Uiso 1 1 calc R . .
C13 C 0.6703(15) 0.7869(9) 0.4134(6) 0.058(4) Uani 1 1 d . . .
H13 H 0.6455 0.7450 0.4473 0.070 Uiso 1 1 calc R . .
C14 C 0.6746(16) 0.8639(10) 0.4187(7) 0.064(4) Uani 1 1 d . . .
H14 H 0.6479 0.8756 0.4551 0.076 Uiso 1 1 calc R . .
C15 C 0.7181(14) 0.9217(9) 0.3704(7) 0.057(4) Uani 1 1 d . . .
H15 H 0.7266 0.9730 0.3737 0.068 Uiso 1 1 calc R . .
C16 C 0.7514(13) 0.9054(8) 0.3142(7) 0.054(4) Uani 1 1 d . . .
H16 H 0.7783 0.9470 0.2807 0.065 Uiso 1 1 calc R . .
C21 C 0.7385(13) 0.6363(8) 0.2771(6) 0.040(3) Uani 1 1 d . . .
C22 C 0.9874(14) 0.6436(9) 0.3009(6) 0.052(4) Uani 1 1 d . . .
C31 C 1.0703(13) 0.6186(8) 0.1080(7) 0.052(4) Uani 1 1 d . . .
C32 C 1.1892(14) 0.7517(7) 0.0717(6) 0.041(3) Uani 1 1 d . . .
C33 C 1.1599(14) 0.6687(8) 0.1943(6) 0.052(4) Uani 1 1 d . . .
C41 C 0.6866(17) 0.8535(10) 0.0183(7) 0.064(4) Uani 1 1 d . . .
C42 C 0.9546(15) 0.8700(8) -0.0005(6) 0.049(4) Uani 1 1 d . . .
C43 C 0.7446(13) 0.9782(9) 0.0518(6) 0.049(4) Uani 1 1 d . . .
C51 C 1.0533(14) 0.8952(7) 0.1100(6) 0.041(3) Uani 1 1 d . . .
C52 C 0.8369(13) 0.9771(8) 0.1698(6) 0.042(3) Uani 1 1 d . . .
C53 C 1.0504(14) 0.8410(8) 0.2376(6) 0.047(4) Uani 1 1 d . . .
C61 C 0.6626(14) 0.6370(8) 0.1065(7) 0.051(4) Uani 1 1 d . . .
C62 C 0.6750(17) 0.6316(11) 0.0489(8) 0.086(6) Uani 1 1 d . . .
H62 H 0.7342 0.6614 0.0205 0.103 Uiso 1 1 calc R . .
C63 C 0.603(2) 0.5840(13) 0.0320(9) 0.104(7) Uani 1 1 d . . .
H63 H 0.6122 0.5821 -0.0077 0.125 Uiso 1 1 calc R . .
C64 C 0.519(2) 0.5390(11) 0.0741(10) 0.090(6) Uani 1 1 d . . .
H64 H 0.4735 0.5043 0.0628 0.108 Uiso 1 1 calc R . .
C65 C 0.4981(17) 0.5429(10) 0.1295(9) 0.076(5) Uani 1 1 d . . .
H65 H 0.4364 0.5134 0.1566 0.091 Uiso 1 1 calc R . .
C66 C 0.5707(14) 0.5921(8) 0.1474(7) 0.053(4) Uani 1 1 d . . .
H66 H 0.5576 0.5951 0.1868 0.063 Uiso 1 1 calc R . .
C71 C 0.2775(15) 0.3308(9) 0.1837(7) 0.062(4) Uani 1 1 d . . .
C72 C 0.2754(17) 0.1871(10) 0.1665(8) 0.076(5) Uani 1 1 d . . .
C81 C 0.4424(15) 0.0857(8) 0.3956(7) 0.051(4) Uani 1 1 d . . .
C82 C 0.3198(14) -0.0146(10) 0.3587(7) 0.062(4) Uani 1 1 d . . .
C83 C 0.4382(14) 0.1109(8) 0.2706(7) 0.048(4) Uani 1 1 d . . .
C91 C 0.0790(15) 0.2435(10) 0.4481(7) 0.061(4) Uani 1 1 d . . .
C92 C 0.1433(14) 0.0781(10) 0.4587(7) 0.060(4) Uani 1 1 d . . .
C93 C -0.1326(16) 0.1798(9) 0.4271(7) 0.063(4) Uani 1 1 d . . .
C101 C 0.0312(15) 0.0444(11) 0.3618(8) 0.076(5) Uani 1 1 d . . .
C102 C 0.0629(18) 0.0782(9) 0.2419(9) 0.076(5) Uani 1 1 d . . .
C103 C -0.1874(17) 0.1646(9) 0.3009(8) 0.066(5) Uani 1 1 d . . .
C110 C -0.0371(15) 0.4513(8) 0.2593(7) 0.057(4) Uani 1 1 d . . .
H110 H 0.0301 0.4833 0.2411 0.068 Uiso 1 1 calc R . .
C111 C -0.0508(14) 0.4223(8) 0.3229(8) 0.057(4) Uani 1 1 d . . .
H111 H 0.0096 0.4318 0.3470 0.068 Uiso 1 1 calc R . .
C112 C -0.1613(15) 0.3774(9) 0.3496(7) 0.060(4) Uani 1 1 d . . .
H112 H -0.1750 0.3590 0.3915 0.072 Uiso 1 1 calc R . .
C113 C -0.2473(13) 0.3616(8) 0.3132(8) 0.056(4) Uani 1 1 d . . .
H113 H -0.3176 0.3314 0.3301 0.067 Uiso 1 1 calc R . .
C114 C -0.2258(14) 0.3922(9) 0.2500(8) 0.063(5) Uani 1 1 d . . .
H114 H -0.2855 0.3840 0.2250 0.076 Uiso 1 1 calc R . .
C115 C -0.1187(16) 0.4342(9) 0.2239(7) 0.061(4) Uani 1 1 d . . .
H115 H -0.1028 0.4505 0.1820 0.073 Uiso 1 1 calc R . .
C121 C -0.0636(17) 0.2868(9) 0.1610(7) 0.060(4) Uani 1 1 d . . .
C122 C -0.0273(18) 0.3523(11) 0.1126(7) 0.078(5) Uani 1 1 d . . .
H122 H 0.0462 0.3759 0.1169 0.093 Uiso 1 1 calc R . .
C123 C -0.096(2) 0.3836(12) 0.0585(9) 0.103(7) Uani 1 1 d . . .
H123 H -0.0698 0.4277 0.0267 0.124 Uiso 1 1 calc R . .
C124 C -0.202(2) 0.3477(13) 0.0532(9) 0.097(7) Uani 1 1 d . . .
H124 H -0.2484 0.3670 0.0168 0.116 Uiso 1 1 calc R . .
C125 C -0.242(2) 0.2838(12) 0.1003(9) 0.091(6) Uani 1 1 d . . .
H125 H -0.3166 0.2610 0.0958 0.110 Uiso 1 1 calc R . .
C126 C -0.1736(17) 0.2536(9) 0.1536(7) 0.069(5) Uani 1 1 d . . .
H126 H -0.2014 0.2101 0.1853 0.082 Uiso 1 1 calc R . .
C131 C 0.3427(12) 0.3460(8) 0.3563(6) 0.042(3) Uani 1 1 d . . .
C132 C 0.4157(14) 0.3114(8) 0.4112(6) 0.052(4) Uani 1 1 d . . .
H132 H 0.4201 0.2555 0.4353 0.062 Uiso 1 1 calc R . .
C133 C 0.4815(15) 0.3654(11) 0.4277(7) 0.067(5) Uani 1 1 d . . .
H133 H 0.5306 0.3440 0.4635 0.081 Uiso 1 1 calc R . .
C134 C 0.4764(13) 0.4462(9) 0.3940(7) 0.058(4) Uani 1 1 d . . .
H134 H 0.5188 0.4805 0.4070 0.070 Uiso 1 1 calc R . .
C135 C 0.4079(15) 0.4776(9) 0.3401(7) 0.065(5) Uani 1 1 d . . .
H135 H 0.4043 0.5337 0.3165 0.078 Uiso 1 1 calc R . .
C136 C 0.3443(13) 0.4277(8) 0.3203(6) 0.047(4) Uani 1 1 d . . .
H136 H 0.3026 0.4491 0.2827 0.057 Uiso 1 1 calc R . .
C75S C 0.782(2) 0.5285(15) 0.4584(9) 0.129(9) Uani 1 1 d . . .
H75A H 0.8418 0.5209 0.4241 0.193 Uiso 1 1 calc R . .
H75B H 0.7997 0.5755 0.4683 0.193 Uiso 1 1 calc R . .
H75C H 0.6847 0.5397 0.4487 0.193 Uiso 1 1 calc R . .
C76S C 0.813(2) 0.4537(16) 0.5089(10) 0.126(9) Uani 1 1 d . . .
H76A H 0.7755 0.4664 0.5459 0.151 Uiso 1 1 calc R . .
H76B H 0.9155 0.4341 0.5121 0.151 Uiso 1 1 calc R . .
C78S C 0.780(2) 0.310(2) 0.5554(11) 0.175(14) Uani 1 1 d . . .
H78A H 0.7875 0.2612 0.5419 0.210 Uiso 1 1 calc R . .
H78B H 0.8688 0.3044 0.5734 0.210 Uiso 1 1 calc R . .
C79S C 0.671(2) 0.3131(13) 0.5980(11) 0.143(10) Uani 1 1 d . . .
H79A H 0.7058 0.3150 0.6343 0.215 Uiso 1 1 calc R . .
H79B H 0.6323 0.2635 0.6071 0.215 Uiso 1 1 calc R . .
H79C H 0.5981 0.3628 0.5822 0.215 Uiso 1 1 calc R . .
O1S O 0.7545(16) 0.3884(11) 0.5029(6) 0.134(6) Uani 1 1 d . . .

loop_
_atom_site_aniso_label
_atom_site_aniso_U_11
_atom_site_aniso_U_22
_atom_site_aniso_U_33
_atom_site_aniso_U_23
_atom_site_aniso_U_13
_atom_site_aniso_U_12
Ru1 0.0208(5) 0.0354(6) 0.0443(6) -0.0135(5) -0.0028(4) -0.0057(4)
Ru2 0.0288(5) 0.0295(6) 0.0382(6) -0.0082(5) -0.0029(4) -0.0091(4)
Ru3 0.0254(5) 0.0330(6) 0.0449(6) -0.0118(5) -0.0003(5) -0.0057(4)
Ru4 0.0308(6) 0.0389(7) 0.0385(6) -0.0063(5) -0.0023(5) -0.0049(4)
Ru5 0.0239(5) 0.0286(6) 0.0435(6) -0.0092(5) -0.0007(4) -0.0084(4)
Ru6 0.0322(6) 0.0320(6) 0.0503(7) -0.0125(5) -0.0033(5) -0.0054(4)
Ru7 0.0400(6) 0.0377(7) 0.0504(7) -0.0157(6) 0.0007(5) -0.0081(5)
Ru8 0.0336(6) 0.0326(6) 0.0618(8) -0.0163(6) -0.0032(5) -0.0049(4)
Ru9 0.0354(6) 0.0408(7) 0.0490(7) -0.0090(6) -0.0010(5) -0.0102(5)
Ru10 0.0386(6) 0.0368(7) 0.0651(8) -0.0152(6) -0.0088(6) -0.0139(5)
Sn1 0.0290(5) 0.0385(5) 0.0460(6) -0.0169(4) -0.0032(4) -0.0113(4)
Sn2 0.0348(5) 0.0349(5) 0.0534(6) -0.0169(5) -0.0035(4) -0.0104(4)
O21 0.057(7) 0.056(7) 0.075(7) -0.009(6) -0.006(6) -0.033(5)
O22 0.057(7) 0.111(10) 0.061(7) -0.010(7) -0.021(6) -0.016(6)
O31 0.082(8) 0.054(7) 0.114(10) -0.042(7) 0.001(7) -0.015(6)
O32 0.033(6) 0.070(7) 0.082(8) -0.027(6) 0.031(5) -0.019(5)
O33 0.051(6) 0.095(9) 0.043(6) -0.005(6) -0.012(5) -0.005(6)
O41 0.063(8) 0.127(11) 0.069(8) -0.028(7) -0.027(6) -0.023(7)
O42 0.055(7) 0.102(9) 0.043(6) -0.005(6) 0.013(5) -0.006(6)
O43 0.061(7) 0.066(8) 0.085(8) -0.015(7) 0.013(6) -0.006(6)
O51 0.052(6) 0.049(6) 0.062(7) -0.008(5) 0.012(5) -0.019(5)
O52 0.068(7) 0.042(7) 0.093(8) -0.028(6) 0.007(6) -0.010(5)
O53 0.060(7) 0.105(9) 0.070(8) -0.027(7) -0.024(6) -0.023(6)
O71 0.130(12) 0.069(9) 0.134(12) 0.017(8) -0.004(9) -0.049(8)
O72 0.251(19) 0.153(14) 0.075(10) -0.086(10) 0.009(11) 0.021(12)
O81 0.069(8) 0.103(9) 0.100(9) -0.050(8) -0.041(7) 0.001(6)
O82 0.075(8) 0.043(7) 0.197(15) -0.031(9) 0.011(9) -0.020(6)
O83 0.050(7) 0.074(8) 0.105(9) -0.038(7) 0.018(6) -0.001(5)
O91 0.069(8) 0.115(11) 0.089(9) -0.056(8) -0.014(7) -0.005(7)
O92 0.058(7) 0.076(9) 0.094(9) 0.004(7) -0.001(7) -0.004(6)
O93 0.053(7) 0.076(8) 0.138(11) -0.025(8) 0.014(7) -0.018(6)
O101 0.071(8) 0.048(7) 0.095(9) 0.012(6) 0.004(6) -0.032(5)
O102 0.112(10) 0.084(10) 0.154(13) -0.077(9) -0.022(9) -0.015(7)
O103 0.045(7) 0.104(10) 0.149(12) -0.040(9) -0.001(8) -0.032(6)
C1 0.032(7) 0.030(7) 0.052(8) -0.010(6) -0.009(6) -0.014(5)
C2 0.054(9) 0.048(9) 0.048(8) -0.025(7) -0.017(7) 0.001(6)
C3 0.024(8) 0.076(13) 0.070(11) -0.009(10) -0.006(7) 0.009(7)
C4 0.016(7) 0.131(17) 0.121(16) -0.097(15) -0.032(9) 0.022(9)
C5 0.015(7) 0.039(9) 0.163(19) -0.037(11) -0.016(9) -0.006(6)
C6 0.030(8) 0.062(11) 0.059(10) -0.016(9) -0.003(7) -0.010(7)
C7 0.018(7) 0.093(14) 0.090(14) -0.055(12) 0.001(8) 0.011(8)
C8 0.044(9) 0.044(9) 0.069(11) -0.006(9) -0.003(8) 0.002(7)
C11 0.036(7) 0.045(9) 0.048(9) -0.022(7) -0.003(6) -0.004(6)
C12 0.068(11) 0.067(11) 0.044(9) -0.019(8) 0.007(8) -0.019(8)
C13 0.089(12) 0.043(9) 0.041(9) -0.006(7) 0.005(8) -0.025(8)
C14 0.079(12) 0.069(12) 0.043(9) -0.023(9) -0.005(8) -0.008(9)
C15 0.055(9) 0.062(11) 0.066(11) -0.040(9) -0.002(8) -0.008(7)
C16 0.046(9) 0.042(9) 0.072(11) -0.017(8) 0.013(7) -0.013(6)
C21 0.032(7) 0.034(8) 0.058(9) -0.013(7) -0.003(6) -0.014(6)
C22 0.054(9) 0.066(10) 0.027(8) -0.007(7) 0.007(7) -0.014(7)
C31 0.042(8) 0.034(8) 0.077(11) -0.010(8) 0.012(7) -0.019(6)
C32 0.054(9) 0.030(8) 0.034(8) -0.006(6) -0.002(7) -0.004(6)
C33 0.052(9) 0.040(9) 0.047(9) 0.000(7) -0.002(7) 0.005(7)
C41 0.067(11) 0.076(12) 0.044(9) -0.023(9) 0.001(8) 0.000(8)
C42 0.054(9) 0.039(9) 0.049(9) -0.008(7) -0.012(8) -0.007(6)
C43 0.029(7) 0.051(10) 0.064(10) -0.009(8) 0.006(7) -0.018(6)
C51 0.063(10) 0.026(7) 0.033(8) -0.006(6) -0.001(7) -0.010(6)
C52 0.045(8) 0.041(9) 0.037(8) -0.005(7) 0.002(6) -0.015(6)
C53 0.054(9) 0.038(8) 0.041(8) -0.013(7) 0.007(7) 0.001(6)
C61 0.042(8) 0.040(9) 0.083(11) -0.032(8) -0.013(8) -0.006(6)
C62 0.085(13) 0.122(16) 0.100(14) -0.078(13) 0.002(11) -0.054(11)
C63 0.14(2) 0.121(19) 0.080(15) -0.054(14) -0.005(14) -0.049(15)
C64 0.093(15) 0.074(14) 0.128(19) -0.046(14) -0.023(14) -0.037(10)
C65 0.067(11) 0.074(12) 0.108(15) -0.037(12) 0.000(11) -0.045(9)
C66 0.046(9) 0.045(9) 0.079(11) -0.032(8) 0.001(8) -0.017(7)
C71 0.056(10) 0.041(10) 0.074(12) -0.005(9) 0.009(8) -0.006(7)
C72 0.082(12) 0.054(11) 0.073(12) -0.015(9) -0.004(10) 0.014(8)
C81 0.055(9) 0.047(9) 0.057(10) -0.022(8) -0.003(8) -0.015(7)
C82 0.050(9) 0.056(11) 0.080(12) -0.023(10) 0.001(8) -0.011(7)
C83 0.040(8) 0.044(9) 0.070(10) -0.027(8) -0.007(7) -0.009(6)
C91 0.050(9) 0.069(12) 0.066(11) -0.028(9) 0.002(8) -0.011(8)
C92 0.041(9) 0.061(11) 0.073(11) -0.007(9) -0.001(8) -0.024(7)
C93 0.054(10) 0.068(11) 0.051(10) -0.003(8) 0.012(8) -0.010(8)
C101 0.047(10) 0.070(13) 0.105(15) -0.008(11) -0.018(10) -0.020(8)
C102 0.097(13) 0.041(10) 0.109(15) -0.034(10) -0.028(11) -0.023(8)
C103 0.058(10) 0.042(9) 0.096(13) -0.011(9) 0.012(10) -0.026(7)
C110 0.060(10) 0.028(8) 0.076(12) -0.008(8) 0.002(9) -0.010(6)
C111 0.041(9) 0.037(9) 0.100(14) -0.031(9) -0.018(9) 0.001(6)
C112 0.051(10) 0.063(11) 0.050(9) -0.015(8) -0.012(8) 0.016(8)
C113 0.030(8) 0.038(9) 0.094(13) -0.020(9) -0.007(8) 0.005(6)
C114 0.032(8) 0.047(10) 0.095(13) -0.008(9) -0.041(9) 0.019(7)
C115 0.065(11) 0.044(10) 0.072(11) -0.025(8) 0.008(9) -0.006(7)
C121 0.075(12) 0.051(10) 0.055(10) -0.020(8) -0.022(9) 0.000(8)
C122 0.089(13) 0.079(13) 0.053(11) -0.001(10) -0.018(10) -0.019(10)
C123 0.127(18) 0.096(16) 0.097(16) -0.023(12) -0.065(14) -0.028(12)
C124 0.119(18) 0.092(16) 0.075(14) -0.023(12) -0.042(13) 0.000(13)
C125 0.112(16) 0.081(15) 0.095(15) -0.033(12) -0.053(14) -0.018(12)
C126 0.085(13) 0.053(11) 0.068(11) -0.015(9) -0.013(10) -0.013(8)
C131 0.029(7) 0.048(9) 0.057(9) -0.026(7) 0.007(6) -0.013(6)
C132 0.057(9) 0.039(9) 0.055(9) -0.009(7) -0.006(8) -0.009(7)
C133 0.055(10) 0.078(13) 0.081(12) -0.029(10) -0.017(9) -0.023(8)
C134 0.033(8) 0.051(10) 0.102(13) -0.040(10) 0.001(8) -0.009(7)
C135 0.071(11) 0.033(9) 0.090(12) 0.003(8) -0.041(10) -0.020(7)
C136 0.042(8) 0.051(9) 0.049(9) -0.011(8) -0.011(7) -0.011(6)
C75S 0.14(2) 0.17(2) 0.068(14) -0.017(15) 0.002(14) -0.051(17)
C76S 0.107(18) 0.21(3) 0.097(18) -0.057(19) -0.009(15) -0.079(18)
C78S 0.070(17) 0.30(4) 0.11(2) -0.03(2) 0.018(15) -0.01(2)
C79S 0.11(2) 0.11(2) 0.18(3) 0.001(18) -0.055(19) -0.026(15)
O1S 0.133(13) 0.179(16) 0.091(11) 0.003(11) -0.046(10) -0.082(11)

loop_
_atom_type_symbol
_atom_type_description
_atom_type_scat_dispersion_real
_atom_type_scat_dispersion_imag
_atom_type_scat_source
C C 0.0033 0.0016 'International Tables Vol C Tables 4.2.6.8 and 6.1.1.4'
H H 0.0000 0.0000 'International Tables Vol C Tables 4.2.6.8 and 6.1.1.4'
O O 0.0106 0.0060 'International Tables Vol C Tables 4.2.6.8 and 6.1.1.4'
Ru Ru -1.2594 0.8363 'International Tables Vol C Tables 4.2.6.8 and 6.1.1.4'
Sn Sn -0.6537 1.4246 'International Tables Vol C Tables 4.2.6.8 and 6.1.1.4'

loop_
_geom_angle_atom_site_label_1
_geom_angle_atom_site_label_2
_geom_angle_atom_site_label_3
_geom_angle
_geom_angle_site_symmetry_1
_geom_angle_site_symmetry_3
_geom_angle_publ_flag
C1 Ru1 C6 87.9(5) . . ?
C1 Ru1 C7 89.5(5) . . ?
C6 Ru1 C7 35.3(5) . . ?
C1 Ru1 C5 112.7(6) . . ?
C6 Ru1 C5 36.0(5) . . ?
C7 Ru1 C5 64.5(6) . . ?
C1 Ru1 C4 150.5(7) . . ?
C6 Ru1 C4 65.5(6) . . ?
C7 Ru1 C4 76.3(5) . . ?
C5 Ru1 C4 37.8(6) . . ?
C1 Ru1 C8 116.0(5) . . ?
C6 Ru1 C8 63.8(5) . . ?
C7 Ru1 C8 35.3(5) . . ?
C5 Ru1 C8 76.9(5) . . ?
C4 Ru1 C8 64.8(6) . . ?
C1 Ru1 C3 151.2(6) . . ?
C6 Ru1 C3 76.1(5) . . ?
C7 Ru1 C3 63.6(5) . . ?
C5 Ru1 C3 66.4(6) . . ?
C4 Ru1 C3 36.7(6) . . ?
C8 Ru1 C3 35.3(5) . . ?
C1 Ru1 Sn1 100.3(3) . . ?
C6 Ru1 Sn1 127.4(4) . . ?
C7 Ru1 Sn1 160.4(4) . . ?
C5 Ru1 Sn1 95.9(4) . . ?
C4 Ru1 Sn1 87.2(4) . . ?
C8 Ru1 Sn1 143.1(4) . . ?
C3 Ru1 Sn1 108.5(5) . . ?
C1 Ru1 Ru5 51.6(3) . . ?
C6 Ru1 Ru5 134.4(4) . . ?
C7 Ru1 Ru5 114.3(4) . . ?
C5 Ru1 Ru5 163.9(5) . . ?
C4 Ru1 Ru5 157.9(6) . . ?
C8 Ru1 Ru5 111.8(4) . . ?
C3 Ru1 Ru5 128.5(4) . . ?
Sn1 Ru1 Ru5 84.91(4) . . ?
C1 Ru1 Ru2 44.4(3) . . ?
C6 Ru1 Ru2 107.2(4) . . ?
C7 Ru1 Ru2 128.0(4) . . ?
C5 Ru1 Ru2 106.6(4) . . ?
C4 Ru1 Ru2 129.6(5) . . ?
C8 Ru1 Ru2 160.2(4) . . ?
C3 Ru1 Ru2 163.8(5) . . ?
Sn1 Ru1 Ru2 56.61(3) . . ?
Ru5 Ru1 Ru2 60.63(3) . . ?
C1 Ru1 Ru4 109.3(3) . . ?
C6 Ru1 Ru4 161.8(3) . . ?
C7 Ru1 Ru4 135.3(5) . . ?
C5 Ru1 Ru4 133.5(5) . . ?
C4 Ru1 Ru4 98.8(5) . . ?
C8 Ru1 Ru4 102.0(4) . . ?
C3 Ru1 Ru4 85.8(4) . . ?
Sn1 Ru1 Ru4 57.05(3) . . ?
Ru5 Ru1 Ru4 59.73(4) . . ?
Ru2 Ru1 Ru4 89.74(4) . . ?
C21 Ru2 C22 88.2(6) . . ?
C21 Ru2 C1 102.1(5) . . ?
C22 Ru2 C1 103.7(5) . . ?
C21 Ru2 Sn1 90.3(4) . . ?
C22 Ru2 Sn1 149.3(4) . . ?
C1 Ru2 Sn1 106.6(3) . . ?
C21 Ru2 Ru5 149.3(4) . . ?
C22 Ru2 Ru5 110.5(5) . . ?
C1 Ru2 Ru5 50.9(4) . . ?
Sn1 Ru2 Ru5 85.37(4) . . ?
C21 Ru2 Ru1 93.1(4) . . ?
C22 Ru2 Ru1 151.2(4) . . ?
C1 Ru2 Ru1 47.9(3) . . ?
Sn1 Ru2 Ru1 59.50(3) . . ?
Ru5 Ru2 Ru1 58.65(3) . . ?
C21 Ru2 Ru3 137.0(4) . . ?
C22 Ru2 Ru3 105.3(4) . . ?
C1 Ru2 Ru3 113.5(4) . . ?
Sn1 Ru2 Ru3 57.55(3) . . ?
Ru5 Ru2 Ru3 63.01(4) . . ?
Ru1 Ru2 Ru3 93.23(4) . . ?
C31 Ru3 C33 94.7(6) . . ?
C31 Ru3 C32 90.2(5) . . ?
C33 Ru3 C32 94.7(6) . . ?
C31 Ru3 Sn1 83.2(4) . . ?
C33 Ru3 Sn1 123.9(4) . . ?
C32 Ru3 Sn1 141.1(4) . . ?
C31 Ru3 Ru2 108.6(4) . . ?
C33 Ru3 Ru2 72.4(4) . . ?
C32 Ru3 Ru2 157.6(4) . . ?
Sn1 Ru3 Ru2 56.06(3) . . ?
C31 Ru3 Ru4 118.0(4) . . ?
C33 Ru3 Ru4 146.0(4) . . ?
C32 Ru3 Ru4 94.4(3) . . ?
Sn1 Ru3 Ru4 56.77(3) . . ?
Ru2 Ru3 Ru4 87.31(4) . . ?
C31 Ru3 Ru5 163.4(4) . . ?
C33 Ru3 Ru5 89.2(4) . . ?
C32 Ru3 Ru5 105.6(4) . . ?
Sn1 Ru3 Ru5 81.28(3) . . ?
Ru2 Ru3 Ru5 57.20(3) . . ?
Ru4 Ru3 Ru5 56.78(3) . . ?
C41 Ru4 C43 92.0(6) . . ?
C41 Ru4 C42 89.7(6) . . ?
C43 Ru4 C42 98.4(6) . . ?
C41 Ru4 Sn1 81.1(5) . . ?
C43 Ru4 Sn1 141.1(4) . . ?
C42 Ru4 Sn1 119.7(4) . . ?
C41 Ru4 Ru5 154.3(5) . . ?
C43 Ru4 Ru5 86.8(4) . . ?
C42 Ru4 Ru5 115.9(4) . . ?
Sn1 Ru4 Ru5 83.77(4) . . ?
C41 Ru4 Ru1 97.0(5) . . ?
C43 Ru4 Ru1 85.8(4) . . ?
C42 Ru4 Ru1 172.0(4) . . ?
Sn1 Ru4 Ru1 57.47(3) . . ?
Ru5 Ru4 Ru1 57.34(3) . . ?
C41 Ru4 Ru3 123.1(5) . . ?
C43 Ru4 Ru3 144.8(4) . . ?
C42 Ru4 Ru3 82.9(4) . . ?
Sn1 Ru4 Ru3 55.94(3) . . ?
Ru5 Ru4 Ru3 61.90(3) . . ?
Ru1 Ru4 Ru3 89.71(4) . . ?
C51 Ru5 C52 91.7(5) . . ?
C51 Ru5 C53 94.0(5) . . ?
C52 Ru5 C53 96.3(5) . . ?
C51 Ru5 C1 174.2(4) . . ?
C52 Ru5 C1 94.0(5) . . ?
C53 Ru5 C1 84.5(5) . . ?
C51 Ru5 Ru1 133.0(4) . . ?
C52 Ru5 Ru1 87.5(4) . . ?
C53 Ru5 Ru1 132.8(4) . . ?
C1 Ru5 Ru1 48.4(3) . . ?
C51 Ru5 Ru2 130.2(3) . . ?
C52 Ru5 Ru2 137.7(4) . . ?
C53 Ru5 Ru2 87.7(4) . . ?
C1 Ru5 Ru2 44.3(3) . . ?
Ru1 Ru5 Ru2 60.72(3) . . ?
C51 Ru5 Ru4 70.7(4) . . ?
C52 Ru5 Ru4 98.2(4) . . ?
C53 Ru5 Ru4 159.2(3) . . ?
C1 Ru5 Ru4 109.3(3) . . ?
Ru1 Ru5 Ru4 62.92(4) . . ?
Ru2 Ru5 Ru4 91.60(4) . . ?
C51 Ru5 Ru3 71.1(3) . . ?
C52 Ru5 Ru3 156.3(4) . . ?
C53 Ru5 Ru3 100.9(3) . . ?
C1 Ru5 Ru3 103.7(3) . . ?
Ru1 Ru5 Ru3 92.49(4) . . ?
Ru2 Ru5 Ru3 59.79(3) . . ?
Ru4 Ru5 Ru3 61.32(3) . . ?
C2 Ru6 C115 89.4(5) . . ?
C2 Ru6 C110 116.1(6) . . ?
C115 Ru6 C110 35.3(5) . . ?
C2 Ru6 C111 152.7(6) . . ?
C115 Ru6 C111 65.4(5) . . ?
C110 Ru6 C111 36.6(5) . . ?
C2 Ru6 C114 89.3(5) . . ?
C115 Ru6 C114 36.1(5) . . ?
C110 Ru6 C114 63.6(5) . . ?
C111 Ru6 C114 76.6(5) . . ?
C2 Ru6 C112 150.3(5) . . ?
C115 Ru6 C112 77.2(5) . . ?
C110 Ru6 C112 65.6(5) . . ?
C111 Ru6 C112 37.3(5) . . ?
C114 Ru6 C112 64.3(5) . . ?
C2 Ru6 C113 114.7(5) . . ?
C115 Ru6 C113 65.8(5) . . ?
C110 Ru6 C113 76.7(5) . . ?
C111 Ru6 C113 65.9(5) . . ?
C114 Ru6 C113 36.3(5) . . ?
C112 Ru6 C113 35.6(5) . . ?
C2 Ru6 Sn2 101.7(3) . . ?
C115 Ru6 Sn2 127.1(4) . . ?
C110 Ru6 Sn2 97.1(4) . . ?
C111 Ru6 Sn2 86.7(3) . . ?
C114 Ru6 Sn2 160.6(4) . . ?
C112 Ru6 Sn2 107.5(4) . . ?
C113 Ru6 Sn2 142.1(4) . . ?
C2 Ru6 Ru10 50.5(4) . . ?
C115 Ru6 Ru10 135.2(4) . . ?
C110 Ru6 Ru10 166.5(4) . . ?
C111 Ru6 Ru10 156.8(4) . . ?
C114 Ru6 Ru10 113.7(4) . . ?
C112 Ru6 Ru10 126.4(4) . . ?
C113 Ru6 Ru10 109.3(4) . . ?
Sn2 Ru6 Ru10 85.45(4) . . ?
C2 Ru6 Ru7 45.7(3) . . ?
C115 Ru6 Ru7 108.4(4) . . ?
C110 Ru6 Ru7 109.9(4) . . ?
C111 Ru6 Ru7 130.5(4) . . ?
C114 Ru6 Ru7 128.9(5) . . ?
C112 Ru6 Ru7 164.0(4) . . ?
C113 Ru6 Ru7 160.4(4) . . ?
Sn2 Ru6 Ru7 56.93(4) . . ?
Ru10 Ru6 Ru7 60.46(4) . . ?
C2 Ru6 Ru9 108.1(4) . . ?
C115 Ru6 Ru9 161.2(4) . . ?
C110 Ru6 Ru9 132.8(4) . . ?
C111 Ru6 Ru9 98.3(4) . . ?
C114 Ru6 Ru9 134.3(5) . . ?
C112 Ru6 Ru9 84.1(3) . . ?
C113 Ru6 Ru9 99.6(4) . . ?
Sn2 Ru6 Ru9 57.24(4) . . ?
Ru10 Ru6 Ru9 59.29(4) . . ?
Ru7 Ru6 Ru9 89.19(4) . . ?
C71 Ru7 C72 89.9(7) . . ?
C71 Ru7 C2 107.7(6) . . ?
C72 Ru7 C2 96.7(6) . . ?
C71 Ru7 Sn2 91.6(5) . . ?
C72 Ru7 Sn2 156.5(5) . . ?
C2 Ru7 Sn2 105.1(3) . . ?
C71 Ru7 Ru10 154.3(4) . . ?
C72 Ru7 Ru10 103.2(6) . . ?
C2 Ru7 Ru10 49.5(4) . . ?
Sn2 Ru7 Ru10 85.05(5) . . ?
C71 Ru7 Ru6 98.5(4) . . ?
C72 Ru7 Ru6 144.2(5) . . ?
C2 Ru7 Ru6 47.5(3) . . ?
Sn2 Ru7 Ru6 58.53(4) . . ?
Ru10 Ru7 Ru6 58.22(4) . . ?
C71 Ru7 Ru8 134.6(5) . . ?
C72 Ru7 Ru8 105.5(4) . . ?
C2 Ru7 Ru8 112.4(4) . . ?
Sn2 Ru7 Ru8 58.17(4) . . ?
Ru10 Ru7 Ru8 63.35(4) . . ?
Ru6 Ru7 Ru8 93.11(5) . . ?
C81 Ru8 C83 96.4(6) . . ?
C81 Ru8 C82 91.2(6) . . ?
C83 Ru8 C82 96.2(6) . . ?
C81 Ru8 Sn2 88.9(4) . . ?
C83 Ru8 Sn2 98.3(4) . . ?
C82 Ru8 Sn2 165.4(4) . . ?
C81 Ru8 Ru7 134.5(4) . . ?
C83 Ru8 Ru7 64.4(4) . . ?
C82 Ru8 Ru7 129.7(5) . . ?
Sn2 Ru8 Ru7 56.81(4) . . ?
C81 Ru8 Ru9 96.9(4) . . ?
C83 Ru8 Ru9 151.6(4) . . ?
C82 Ru8 Ru9 108.4(4) . . ?
Sn2 Ru8 Ru9 57.09(4) . . ?
Ru7 Ru8 Ru9 88.57(4) . . ?
C81 Ru8 Ru10 153.0(4) . . ?
C83 Ru8 Ru10 109.8(4) . . ?
C82 Ru8 Ru10 92.3(4) . . ?
Sn2 Ru8 Ru10 81.21(4) . . ?
Ru7 Ru8 Ru10 57.68(4) . . ?
Ru9 Ru8 Ru10 56.74(4) . . ?
C92 Ru9 C91 93.2(7) . . ?
C92 Ru9 C93 99.1(6) . . ?
C91 Ru9 C93 91.9(7) . . ?
C92 Ru9 Sn2 115.7(4) . . ?
C91 Ru9 Sn2 79.9(5) . . ?
C93 Ru9 Sn2 144.4(4) . . ?
C92 Ru9 Ru10 110.4(5) . . ?
C91 Ru9 Ru10 155.5(5) . . ?
C93 Ru9 Ru10 90.8(5) . . ?
Sn2 Ru9 Ru10 83.77(5) . . ?
C92 Ru9 Ru6 164.1(5) . . ?
C91 Ru9 Ru6 98.6(5) . . ?
C93 Ru9 Ru6 91.2(4) . . ?
Sn2 Ru9 Ru6 56.61(4) . . ?
Ru10 Ru9 Ru6 57.05(4) . . ?
C92 Ru9 Ru8 75.7(5) . . ?
C91 Ru9 Ru8 120.7(5) . . ?
C93 Ru9 Ru8 147.0(5) . . ?
Sn2 Ru9 Ru8 56.25(4) . . ?
Ru10 Ru9 Ru8 62.05(4) . . ?
Ru6 Ru9 Ru8 89.10(4) . . ?
C101 Ru10 C102 88.9(7) . . ?
C101 Ru10 C103 91.2(6) . . ?
C102 Ru10 C103 101.5(7) . . ?
C101 Ru10 C2 177.6(6) . . ?
C102 Ru10 C2 89.1(6) . . ?
C103 Ru10 C2 90.5(6) . . ?
C101 Ru10 Ru6 133.0(5) . . ?
C102 Ru10 Ru6 137.6(5) . . ?
C103 Ru10 Ru6 86.1(4) . . ?
C2 Ru10 Ru6 48.8(3) . . ?
C101 Ru10 Ru7 132.5(4) . . ?
C102 Ru10 Ru7 86.9(5) . . ?
C103 Ru10 Ru7 135.9(4) . . ?
C2 Ru10 Ru7 46.0(3) . . ?
Ru6 Ru10 Ru7 61.32(4) . . ?
C101 Ru10 Ru9 70.6(5) . . ?
C102 Ru10 Ru9 151.0(5) . . ?
C103 Ru10 Ru9 99.3(5) . . ?
C2 Ru10 Ru9 110.8(3) . . ?
Ru6 Ru10 Ru9 63.66(4) . . ?
Ru7 Ru10 Ru9 92.11(4) . . ?
C101 Ru10 Ru8 74.2(4) . . ?
C102 Ru10 Ru8 94.2(5) . . ?
C103 Ru10 Ru8 158.5(5) . . ?
C2 Ru10 Ru8 104.6(4) . . ?
Ru6 Ru10 Ru8 92.28(4) . . ?
Ru7 Ru10 Ru8 58.96(4) . . ?
Ru9 Ru10 Ru8 61.21(4) . . ?
C61 Sn1 Ru2 133.8(4) . . ?
C61 Sn1 Ru3 133.7(4) . . ?
Ru2 Sn1 Ru3 66.39(4) . . ?
C61 Sn1 Ru4 126.3(4) . . ?
Ru2 Sn1 Ru4 99.26(4) . . ?
Ru3 Sn1 Ru4 67.29(4) . . ?
C61 Sn1 Ru1 124.9(3) . . ?
Ru2 Sn1 Ru1 63.88(3) . . ?
Ru3 Sn1 Ru1 101.28(4) . . ?
Ru4 Sn1 Ru1 65.48(4) . . ?
C131 Sn2 Ru7 136.4(4) . . ?
C131 Sn2 Ru8 133.7(3) . . ?
Ru7 Sn2 Ru8 65.03(4) . . ?
C131 Sn2 Ru6 125.0(3) . . ?
Ru7 Sn2 Ru6 64.54(4) . . ?
Ru8 Sn2 Ru6 100.99(4) . . ?
C131 Sn2 Ru9 124.3(4) . . ?
Ru7 Sn2 Ru9 98.96(5) . . ?
Ru8 Sn2 Ru9 66.66(4) . . ?
Ru6 Sn2 Ru9 66.15(4) . . ?
C11 C1 Ru2 129.6(9) . . ?
C11 C1 Ru1 128.6(8) . . ?
Ru2 C1 Ru1 87.7(5) . . ?
C11 C1 Ru5 129.4(9) . . ?
Ru2 C1 Ru5 84.8(5) . . ?
Ru1 C1 Ru5 80.1(4) . . ?
C121 C2 Ru7 125.6(11) . . ?
C121 C2 Ru6 129.6(9) . . ?
Ru7 C2 Ru6 86.8(5) . . ?
C121 C2 Ru10 133.2(11) . . ?
Ru7 C2 Ru10 84.5(4) . . ?
Ru6 C2 Ru10 80.7(5) . . ?
C8 C3 C4 119.6(15) . . ?
C8 C3 Ru1 71.8(8) . . ?
C4 C3 Ru1 70.9(7) . . ?
C3 C4 C5 118.1(14) . . ?
C3 C4 Ru1 72.4(8) . . ?
C5 C4 Ru1 70.0(7) . . ?
C6 C5 C4 118.0(14) . . ?
C6 C5 Ru1 71.5(8) . . ?
C4 C5 Ru1 72.2(9) . . ?
C7 C6 C5 122.0(15) . . ?
C7 C6 Ru1 72.9(8) . . ?
C5 C6 Ru1 72.5(8) . . ?
C6 C7 C8 121.9(15) . . ?
C6 C7 Ru1 71.9(8) . . ?
C8 C7 Ru1 73.8(8) . . ?
C7 C8 C3 120.4(16) . . ?
C7 C8 Ru1 70.9(8) . . ?
C3 C8 Ru1 72.9(8) . . ?
C16 C11 C12 116.6(13) . . ?
C16 C11 C1 122.6(13) . . ?
C12 C11 C1 120.8(12) . . ?
C13 C12 C11 121.9(14) . . ?
C12 C13 C14 121.1(14) . . ?
C15 C14 C13 118.5(14) . . ?
C14 C15 C16 120.6(14) . . ?
C11 C16 C15 121.1(14) . . ?
O21 C21 Ru2 178.2(12) . . ?
O22 C22 Ru2 175.5(12) . . ?
O31 C31 Ru3 176.3(12) . . ?
O32 C32 Ru3 173.9(11) . . ?
O33 C33 Ru3 168.7(12) . . ?
O41 C41 Ru4 175.5(13) . . ?
O42 C42 Ru4 174.5(12) . . ?
O43 C43 Ru4 176.9(13) . . ?
O51 C51 Ru5 162.8(11) . . ?
O52 C52 Ru5 177.4(12) . . ?
O53 C53 Ru5 179.8(16) . . ?
C62 C61 C66 116.9(13) . . ?
C62 C61 Sn1 122.2(12) . . ?
C66 C61 Sn1 120.9(11) . . ?
C63 C62 C61 121.9(19) . . ?
C62 C63 C64 119.0(19) . . ?
C65 C64 C63 122.6(18) . . ?
C64 C65 C66 118.8(18) . . ?
C61 C66 C65 120.7(15) . . ?
O71 C71 Ru7 178.1(15) . . ?
O72 C72 Ru7 173.4(18) . . ?
O81 C81 Ru8 176.9(13) . . ?
O82 C82 Ru8 175.0(14) . . ?
O83 C83 Ru8 163.0(12) . . ?
O91 C91 Ru9 178.5(15) . . ?
O92 C92 Ru9 175.5(14) . . ?
O93 C93 Ru9 179.0(16) . . ?
O101 C101 Ru10 167.5(13) . . ?
O102 C102 Ru10 176.3(17) . . ?
O103 C103 Ru10 175.7(15) . . ?
C115 C110 C111 121.9(15) . . ?
C115 C110 Ru6 71.6(8) . . ?
C111 C110 Ru6 71.8(8) . . ?
C110 C111 C112 117.7(14) . . ?
C110 C111 Ru6 71.6(8) . . ?
C112 C111 Ru6 72.0(8) . . ?
C113 C112 C111 120.4(14) . . ?
C113 C112 Ru6 72.5(8) . . ?
C111 C112 Ru6 70.7(8) . . ?
C112 C113 C114 118.2(15) . . ?
C112 C113 Ru6 71.9(8) . . ?
C114 C113 Ru6 70.9(7) . . ?
C115 C114 C113 121.9(15) . . ?
C115 C114 Ru6 70.9(8) . . ?
C113 C114 Ru6 72.7(7) . . ?
C110 C115 C114 119.7(16) . . ?
C110 C115 Ru6 73.2(8) . . ?
C114 C115 Ru6 73.0(8) . . ?
C126 C121 C122 117.5(14) . . ?
C126 C121 C2 120.8(16) . . ?
C122 C121 C2 121.7(15) . . ?
C123 C122 C121 122.6(18) . . ?
C124 C123 C122 118(2) . . ?
C123 C124 C125 121.5(18) . . ?
C126 C125 C124 120.2(18) . . ?
C125 C126 C121 120.6(17) . . ?
C136 C131 C132 119.9(12) . . ?
C136 C131 Sn2 122.0(10) . . ?
C132 C131 Sn2 118.0(10) . . ?
C133 C132 C131 116.9(14) . . ?
C134 C133 C132 122.9(15) . . ?
C133 C134 C135 119.0(14) . . ?
C134 C135 C136 121.2(14) . . ?
C131 C136 C135 119.9(13) . . ?
C75S C76S O1S 111.3(19) . . ?
C79S C78S O1S 110(2) . . ?
C76S O1S C78S 113.2(18) . . ?

loop_
_geom_bond_atom_site_label_1
_geom_bond_atom_site_label_2
_geom_bond_distance
_geom_bond_site_symmetry_2
_geom_bond_publ_flag
Ru1 C1 2.078(11) . ?
Ru1 C6 2.216(14) . ?
Ru1 C7 2.229(12) . ?
Ru1 C5 2.230(13) . ?
Ru1 C4 2.259(13) . ?
Ru1 C8 2.264(12) . ?
Ru1 C3 2.278(13) . ?
Ru1 Sn1 2.6836(12) . ?
Ru1 Ru5 2.7381(13) . ?
Ru1 Ru2 2.7965(13) . ?
Ru1 Ru4 2.8958(15) . ?
Ru2 C21 1.829(13) . ?
Ru2 C22 1.880(14) . ?
Ru2 C1 1.958(11) . ?
Ru2 Sn1 2.6006(13) . ?
Ru2 Ru5 2.7941(14) . ?
Ru2 Ru3 2.8725(15) . ?
Ru3 C31 1.844(14) . ?
Ru3 C33 1.860(14) . ?
Ru3 C32 1.894(14) . ?
Ru3 Sn1 2.6453(13) . ?
Ru3 Ru4 2.9456(13) . ?
Ru3 Ru5 2.9619(13) . ?
Ru4 C41 1.866(17) . ?
Ru4 C43 1.875(14) . ?
Ru4 C42 1.906(15) . ?
Ru4 Sn1 2.6711(14) . ?
Ru4 Ru5 2.8090(14) . ?
Ru5 C51 1.913(14) . ?
Ru5 C52 1.916(13) . ?
Ru5 C53 1.930(14) . ?
Ru5 C1 2.178(13) . ?
Ru6 C2 2.079(12) . ?
Ru6 C115 2.213(14) . ?
Ru6 C110 2.233(13) . ?
Ru6 C111 2.236(13) . ?
Ru6 C114 2.239(11) . ?
Ru6 C112 2.254(13) . ?
Ru6 C113 2.262(12) . ?
Ru6 Sn2 2.6583(13) . ?
Ru6 Ru10 2.7268(15) . ?
Ru6 Ru7 2.8140(14) . ?
Ru6 Ru9 2.9120(15) . ?
Ru7 C71 1.826(16) . ?
Ru7 C72 1.881(17) . ?
Ru7 C2 2.017(13) . ?
Ru7 Sn2 2.6119(14) . ?
Ru7 Ru10 2.7906(17) . ?
Ru7 Ru8 2.8294(16) . ?
Ru8 C81 1.879(14) . ?
Ru8 C83 1.885(15) . ?
Ru8 C82 1.896(16) . ?
Ru8 Sn2 2.6518(13) . ?
Ru8 Ru9 2.9283(15) . ?
Ru8 Ru10 2.9514(14) . ?
Ru9 C92 1.835(16) . ?
Ru9 C91 1.853(17) . ?
Ru9 C93 1.908(16) . ?
Ru9 Sn2 2.6775(15) . ?
Ru9 Ru10 2.7939(16) . ?
Ru10 C101 1.883(18) . ?
Ru10 C102 1.915(17) . ?
Ru10 C103 1.928(16) . ?
Ru10 C2 2.131(14) . ?
Sn1 C61 2.101(13) . ?
Sn2 C131 2.125(12) . ?
O21 C21 1.150(14) . ?
O22 C22 1.128(14) . ?
O31 C31 1.155(14) . ?
O32 C32 1.138(14) . ?
O33 C33 1.169(14) . ?
O41 C41 1.142(16) . ?
O42 C42 1.119(15) . ?
O43 C43 1.160(14) . ?
O51 C51 1.165(14) . ?
O52 C52 1.144(13) . ?
O53 C53 1.124(14) . ?
O71 C71 1.168(17) . ?
O72 C72 1.130(17) . ?
O81 C81 1.128(14) . ?
O82 C82 1.155(16) . ?
O83 C83 1.156(15) . ?
O91 C91 1.129(16) . ?
O92 C92 1.158(15) . ?
O93 C93 1.125(16) . ?
O101 C101 1.184(17) . ?
O102 C102 1.123(17) . ?
O103 C103 1.109(15) . ?
C1 C11 1.480(16) . ?
C2 C121 1.474(17) . ?
C3 C8 1.38(2) . ?
C3 C4 1.43(2) . ?
C4 C5 1.45(2) . ?
C5 C6 1.374(19) . ?
C6 C7 1.35(2) . ?
C7 C8 1.361(19) . ?
C11 C16 1.366(17) . ?
C11 C12 1.381(18) . ?
C12 C13 1.365(17) . ?
C13 C14 1.371(18) . ?
C14 C15 1.339(19) . ?
C15 C16 1.415(18) . ?
C61 C62 1.366(19) . ?
C61 C66 1.398(18) . ?
C62 C63 1.36(2) . ?
C63 C64 1.37(2) . ?
C64 C65 1.31(2) . ?
C65 C66 1.401(18) . ?
C110 C115 1.346(19) . ?
C110 C111 1.403(19) . ?
C111 C112 1.44(2) . ?
C112 C113 1.382(18) . ?
C113 C114 1.40(2) . ?
C114 C115 1.38(2) . ?
C121 C126 1.38(2) . ?
C121 C122 1.39(2) . ?
C122 C123 1.38(2) . ?
C123 C124 1.36(3) . ?
C124 C125 1.37(2) . ?
C125 C126 1.362(19) . ?
C131 C136 1.377(17) . ?
C131 C132 1.413(17) . ?
C132 C133 1.407(18) . ?
C133 C134 1.339(19) . ?
C134 C135 1.373(18) . ?
C135 C136 1.377(17) . ?
C75S C76S 1.42(2) . ?
C76S O1S 1.42(2) . ?
C78S C79S 1.37(3) . ?
C78S O1S 1.48(3) . ?
